data_4100800
loop_
_publ_author_name
'A. J. Boydston'
'Youshi Yin'
'Brian L. Pagenkopf'

_publ_section_title
;
Synthesis and Electronic Properties of Donor-Acceptor \p-Conjugated
Siloles
;
_journal_name_full 'Journal of the American Chemical Society'
_journal_page_first 3724
_journal_page_last 3725
_journal_paper_doi 10.1021/ja049758z
_journal_volume 126
_journal_year 2004
_chemical_formula_sum 'C35 H26 N2 Si'
_chemical_formula_weight 502.67
_space_group_IT_number 33
_space_group_name_Hall 'P 2c -2n'
_space_group_name_H-M_alt 'P n a 21'
_symmetry_cell_setting orthorhombic
_symmetry_space_group_name_Hall 'P 2c -2n'
_symmetry_space_group_name_H-M 'P n a 21'
_cell_angle_alpha 90.00
_cell_angle_beta 90.00
_cell_angle_gamma 90.00
_cell_formula_units_Z 4
_cell_length_a 21.8115(4)
_cell_length_b 14.0448(2)
_cell_length_c 9.2118(1)
_cell_measurement_temperature 153(2)
_cell_volume 2821.93(7)
_diffrn_ambient_temperature 153(2)
_exptl_crystal_density_diffrn 1.183
_cod_depositor_comments
;
The following automatic conversions were performed:
'_symmetry_cell_setting' value 'Orthorhombic' changed to 'orthorhombic'
according to '/home/saulius/struct/CIF-dictionaries/cif_core.dic'
dictionary named 'cif_core.dic' version 2.4.1 from 2010-06-29.

Automatic conversion script
Id: cif_fix_enum 1527 2010-12-29 10:47:43Z saulius 
;
_cod_database_code 4100800

loop_
_symmetry_equiv_pos_as_xyz
'x, y, z'
'-x, -y, z+1/2'
'-x+1/2, y+1/2, z+1/2'
'x+1/2, -y+1/2, z'

loop_
_atom_site_label
_atom_site_type_symbol
_atom_site_fract_x
_atom_site_fract_y
_atom_site_fract_z
_atom_site_U_iso_or_equiv
_atom_site_adp_type
_atom_site_occupancy
_atom_site_symmetry_multiplicity
_atom_site_calc_flag
_atom_site_refinement_flags
_atom_site_disorder_assembly
_atom_site_disorder_group
Si1 Si 0.36981(2) 0.39276(4) 0.26423(7) 0.04597(16) Uani 1 1 d . . .
C2 C 0.43105(9) 0.34805(14) 0.3889(2) 0.0413(5) Uani 1 1 d . . .
C3 C 0.40556(8) 0.32235(14) 0.5189(2) 0.0358(5) Uani 1 1 d . . .
C4 C 0.33700(8) 0.32896(14) 0.5268(2) 0.0356(4) Uani 1 1 d . . .
C5 C 0.31078(8) 0.36841(14) 0.4056(2) 0.0395(5) Uani 1 1 d . . .
C6 C 0.35391(13) 0.3206(2) 0.1010(3) 0.0837(9) Uani 1 1 d . . .
H6A H 0.3205 0.3489 0.0487 0.126 Uiso 1 1 d R . .
H6B H 0.3429 0.2569 0.1280 0.126 Uiso 1 1 d R . .
H6C H 0.3892 0.3181 0.0389 0.126 Uiso 1 1 d R . .
C7 C 0.38028(10) 0.52046(19) 0.2245(3) 0.0731(8) Uani 1 1 d . . .
H7A H 0.3884 0.5541 0.3131 0.110 Uiso 1 1 d R . .
H7B H 0.4143 0.5282 0.1593 0.110 Uiso 1 1 d R . .
H7C H 0.3438 0.5455 0.1803 0.110 Uiso 1 1 d R . .
C8 C 0.49479(9) 0.35503(15) 0.3639(2) 0.0414(5) Uani 1 1 d . . .
C9 C 0.54819(9) 0.36466(14) 0.3350(2) 0.0414(5) Uani 1 1 d . . .
C10 C 0.61251(8) 0.37549(13) 0.3116(2) 0.0378(5) Uani 1 1 d . . .
C11 C 0.63462(9) 0.41848(14) 0.1858(2) 0.0394(5) Uani 1 1 d . . .
H11 H 0.6062 0.4388 0.1126 0.047 Uiso 1 1 d R . .
C12 C 0.69656(9) 0.43222(15) 0.1662(2) 0.0425(5) Uani 1 1 d . . .
H12 H 0.7117 0.4625 0.0799 0.051 Uiso 1 1 d R . .
C13 C 0.73726(8) 0.40209(14) 0.2721(3) 0.0454(5) Uani 1 1 d . . .
C14 C 0.71649(10) 0.35782(15) 0.3957(3) 0.0494(6) Uani 1 1 d . . .
H14 H 0.7452 0.3359 0.4673 0.059 Uiso 1 1 d R . .
C15 C 0.65420(9) 0.34424(14) 0.4159(2) 0.0437(5) Uani 1 1 d . . .
H15 H 0.6393 0.3134 0.5019 0.052 Uiso 1 1 d R . .
C16 C 0.80212(10) 0.41772(17) 0.2517(3) 0.0605(6) Uani 1 1 d . . .
N17 N 0.85327(9) 0.43022(19) 0.2354(3) 0.0892(8) Uani 1 1 d . . .
C18 C 0.44478(8) 0.29663(14) 0.6444(2) 0.0363(5) Uani 1 1 d . . .
C19 C 0.48443(9) 0.21863(16) 0.6369(3) 0.0478(5) Uani 1 1 d . . .
H19 H 0.4840 0.1789 0.5521 0.057 Uiso 1 1 d R . .
C20 C 0.52449(9) 0.19889(16) 0.7496(3) 0.0572(6) Uani 1 1 d . . .
H20 H 0.5501 0.1434 0.7453 0.069 Uiso 1 1 d R . .
C21 C 0.52690(10) 0.25633(17) 0.8689(3) 0.0572(6) Uani 1 1 d . . .
H21 H 0.5556 0.2435 0.9456 0.069 Uiso 1 1 d R . .
C22 C 0.48869(10) 0.33389(17) 0.8777(3) 0.0568(6) Uani 1 1 d . . .
H22 H 0.4911 0.3750 0.9608 0.068 Uiso 1 1 d R . .
C23 C 0.44719(9) 0.35370(14) 0.7671(3) 0.0457(5) Uani 1 1 d . . .
H23 H 0.4199 0.4070 0.7765 0.055 Uiso 1 1 d R . .
C24 C 0.30165(8) 0.29165(13) 0.6509(2) 0.0349(4) Uani 1 1 d . . .
C25 C 0.31776(9) 0.20755(14) 0.7211(2) 0.0418(5) Uani 1 1 d . . .
H25 H 0.3550 0.1756 0.6944 0.050 Uiso 1 1 d R . .
C26 C 0.28102(10) 0.17022(16) 0.8293(3) 0.0545(6) Uani 1 1 d . . .
H26 H 0.2915 0.1110 0.8751 0.065 Uiso 1 1 d R . .
C27 C 0.22793(10) 0.21662(18) 0.8698(3) 0.0579(6) Uani 1 1 d . . .
H27 H 0.2025 0.1907 0.9452 0.070 Uiso 1 1 d R . .
C28 C 0.21119(9) 0.29973(16) 0.8034(2) 0.0497(6) Uani 1 1 d . . .
H28 H 0.1746 0.3323 0.8334 0.060 Uiso 1 1 d R . .
C29 C 0.24732(8) 0.33699(15) 0.6942(2) 0.0415(5) Uani 1 1 d . . .
H29 H 0.2349 0.3946 0.6464 0.050 Uiso 1 1 d R . .
C30 C 0.24802(9) 0.38060(14) 0.3699(2) 0.0400(5) Uani 1 1 d . . .
C31 C 0.19823(9) 0.39434(14) 0.3166(2) 0.0414(5) Uani 1 1 d . . .
C32 C 0.13987(8) 0.40971(13) 0.2505(3) 0.0392(5) Uani 1 1 d . . .
C33 C 0.08527(9) 0.37926(14) 0.3128(3) 0.0451(5) Uani 1 1 d . . .
H33 H 0.0868 0.3457 0.4036 0.054 Uiso 1 1 d R . .
C34 C 0.02949(9) 0.39369(14) 0.2460(3) 0.0458(5) Uani 1 1 d . . .
H34 H -0.0074 0.3722 0.2924 0.055 Uiso 1 1 d R . .
C35 C 0.02602(9) 0.44028(14) 0.1135(2) 0.0422(5) Uani 1 1 d . . .
C36 C 0.08044(8) 0.47009(15) 0.0481(2) 0.0454(5) Uani 1 1 d . . .
H36 H 0.0790 0.5021 -0.0439 0.055 Uiso 1 1 d R . .
C37 C 0.13608(9) 0.45502(14) 0.1151(2) 0.0432(5) Uani 1 1 d . . .
H37 H 0.1732 0.4757 0.0690 0.052 Uiso 1 1 d R . .
N38 N -0.02972(9) 0.45697(16) 0.0481(3) 0.0623(6) Uani 1 1 d . . .
H38A H -0.0662(13) 0.440(2) 0.107(4) 0.096(9) Uiso 1 1 d . . .
H38B H -0.0295(11) 0.4866(19) -0.054(4) 0.084(9) Uiso 1 1 d . . .

loop_
_atom_site_aniso_label
_atom_site_aniso_U_11
_atom_site_aniso_U_22
_atom_site_aniso_U_33
_atom_site_aniso_U_23
_atom_site_aniso_U_13
_atom_site_aniso_U_12
Si1 0.0298(3) 0.0701(4) 0.0380(3) 0.0096(3) 0.0012(3) -0.0023(3)
C2 0.0297(10) 0.0535(12) 0.0408(12) 0.0008(10) 0.0039(9) 0.0022(9)
C3 0.0268(10) 0.0414(11) 0.0392(11) 0.0018(9) 0.0016(9) 0.0028(8)
C4 0.0262(10) 0.0430(11) 0.0377(11) -0.0007(9) 0.0005(9) -0.0002(8)
C5 0.0262(10) 0.0515(12) 0.0410(12) 0.0030(10) -0.0011(9) -0.0012(8)
C6 0.0671(17) 0.137(3) 0.0475(15) -0.0096(16) 0.0067(13) -0.0188(18)
C7 0.0458(14) 0.0920(19) 0.081(2) 0.0380(16) -0.0032(13) -0.0034(12)
C8 0.0307(11) 0.0528(12) 0.0406(12) 0.0031(10) 0.0059(9) 0.0033(9)
C9 0.0333(11) 0.0479(12) 0.0431(12) 0.0011(10) 0.0058(10) 0.0023(9)
C10 0.0273(10) 0.0406(11) 0.0457(12) -0.0033(9) 0.0050(9) 0.0031(8)
C11 0.0301(10) 0.0479(11) 0.0402(12) 0.0006(10) -0.0001(9) 0.0009(9)
C12 0.0351(11) 0.0494(12) 0.0431(12) -0.0049(10) 0.0044(10) -0.0049(9)
C13 0.0291(10) 0.0501(11) 0.0569(14) -0.0116(12) 0.0006(11) 0.0010(9)
C14 0.0349(12) 0.0528(13) 0.0606(15) -0.0010(11) -0.0102(11) 0.0080(9)
C15 0.0388(12) 0.0481(12) 0.0443(13) 0.0019(10) -0.0024(10) 0.0029(9)
C16 0.0307(11) 0.0801(16) 0.0707(16) -0.0175(16) -0.0013(13) -0.0004(11)
N17 0.0333(11) 0.134(2) 0.100(2) -0.0219(18) 0.0025(13) -0.0078(12)
C18 0.0227(9) 0.0465(11) 0.0397(11) 0.0064(10) 0.0019(9) -0.0007(8)
C19 0.0333(11) 0.0569(13) 0.0531(13) 0.0042(11) 0.0015(10) 0.0096(10)
C20 0.0390(12) 0.0624(14) 0.0702(17) 0.0080(15) -0.0041(13) 0.0121(10)
C21 0.0383(12) 0.0751(16) 0.0582(15) 0.0150(14) -0.0108(12) 0.0043(11)
C22 0.0488(13) 0.0710(15) 0.0506(14) -0.0028(13) -0.0073(12) -0.0035(12)
C23 0.0372(11) 0.0550(12) 0.0449(12) -0.0003(12) -0.0028(10) 0.0048(9)
C24 0.0275(9) 0.0417(11) 0.0354(11) -0.0016(9) -0.0033(8) -0.0031(8)
C25 0.0319(10) 0.0481(12) 0.0454(13) -0.0009(10) -0.0018(9) -0.0043(9)
C26 0.0490(14) 0.0596(13) 0.0549(14) 0.0148(12) -0.0008(12) -0.0094(11)
C27 0.0415(13) 0.0798(17) 0.0525(14) 0.0142(14) 0.0096(12) -0.0127(12)
C28 0.0327(11) 0.0649(14) 0.0516(14) 0.0018(12) 0.0095(10) -0.0032(10)
C29 0.0293(10) 0.0491(11) 0.0460(12) -0.0007(9) 0.0028(9) -0.0006(9)
C30 0.0287(11) 0.0485(12) 0.0427(12) 0.0073(10) 0.0001(9) -0.0012(8)
C31 0.0296(10) 0.0486(11) 0.0460(12) 0.0023(10) -0.0004(9) -0.0015(9)
C32 0.0271(9) 0.0426(10) 0.0478(12) 0.0013(11) -0.0031(10) -0.0004(8)
C33 0.0344(11) 0.0496(11) 0.0513(13) 0.0079(10) 0.0020(10) 0.0014(9)
C34 0.0258(9) 0.0549(12) 0.0567(14) 0.0045(12) 0.0057(11) 0.0027(9)
C35 0.0290(11) 0.0451(12) 0.0524(13) -0.0022(10) -0.0025(10) 0.0042(9)
C36 0.0339(11) 0.0551(13) 0.0474(13) 0.0064(11) -0.0028(10) 0.0019(10)
C37 0.0314(11) 0.0519(12) 0.0464(13) 0.0032(10) 0.0005(10) -0.0037(9)
N38 0.0310(10) 0.0907(16) 0.0650(14) 0.0110(12) -0.0061(10) 0.0075(11)

loop_
_geom_bond_atom_site_label_1
_geom_bond_atom_site_label_2
_geom_bond_distance
_geom_bond_site_symmetry_2
_geom_bond_publ_flag
Si1 C7 1.845(3) . ?
Si1 C6 1.846(3) . ?
Si1 C5 1.863(2) . ?
Si1 C2 1.870(2) . ?
C2 C3 1.369(3) . ?
C2 C8 1.413(3) . ?
C3 C18 1.483(3) . ?
C3 C4 1.500(2) . ?
C4 C5 1.372(3) . ?
C4 C24 1.475(3) . ?
C5 C30 1.418(3) . ?
C6 H6A 0.9600 . ?
C6 H6B 0.9600 . ?
C6 H6C 0.9599 . ?
C7 H7A 0.9600 . ?
C7 H7B 0.9598 . ?
C7 H7C 0.9601 . ?
C8 C9 1.202(3) . ?
C9 C10 1.428(3) . ?
C10 C11 1.392(3) . ?
C10 C15 1.394(3) . ?
C11 C12 1.377(3) . ?
C11 H11 0.9600 . ?
C12 C13 1.385(3) . ?
C12 H12 0.9600 . ?
C13 C14 1.374(3) . ?
C13 C16 1.444(3) . ?
C14 C15 1.384(3) . ?
C14 H14 0.9600 . ?
C15 H15 0.9601 . ?
C16 N17 1.139(3) . ?
C18 C23 1.386(3) . ?
C18 C19 1.398(3) . ?
C19 C20 1.385(3) . ?
C19 H19 0.9601 . ?
C20 C21 1.364(3) . ?
C20 H20 0.9601 . ?
C21 C22 1.374(3) . ?
C21 H21 0.9600 . ?
C22 C23 1.391(3) . ?
C22 H22 0.9600 . ?
C23 H23 0.9601 . ?
C24 C25 1.392(3) . ?
C24 C29 1.403(3) . ?
C25 C26 1.382(3) . ?
C25 H25 0.9599 . ?
C26 C27 1.380(3) . ?
C26 H26 0.9600 . ?
C27 C28 1.367(3) . ?
C27 H27 0.9600 . ?
C28 C29 1.381(3) . ?
C28 H28 0.9601 . ?
C29 H29 0.9599 . ?
C30 C31 1.208(3) . ?
C31 C32 1.427(3) . ?
C32 C33 1.390(3) . ?
C32 C37 1.403(3) . ?
C33 C34 1.378(3) . ?
C33 H33 0.9601 . ?
C34 C35 1.387(3) . ?
C34 H34 0.9599 . ?
C35 N38 1.377(3) . ?
C35 C36 1.395(3) . ?
C36 C37 1.378(3) . ?
C36 H36 0.9600 . ?
C37 H37 0.9598 . ?
N38 H38A 0.99(3) . ?
N38 H38B 1.03(3) . ?

loop_
_cod_related_entry_id
_cod_related_entry_database
_cod_related_entry_code
1 ChemSpider 4052389
